data_7714028
loop_
_publ_author_name
'Guthardt, Robin'
'Jacob, Hannes Lukas'
'Bruhn, Clemens'
'Siemeling, Ulrich'

_publ_section_title
;
 A complete series of N-heterocyclic tetrylenes (Si -- Pb) with a
 1,1&#x2019;-ferrocenediyl backbone enabled by 1,3,2-diazaborolyl
 N-substituents
;
_journal_name_full 'Dalton Transactions'
_journal_paper_doi 10.1039/D3DT02684A
_journal_year 2023
_chemical_formula_moiety 'C62 H80 B2 Fe Ge N6'
_chemical_formula_sum 'C62 H80 B2 Fe Ge N6'
_chemical_formula_weight 1059.38
_space_group_crystal_system monoclinic
_space_group_IT_number 14
_space_group_name_Hall '-P 2ybc'
_space_group_name_H-M_alt 'P 1 21/c 1'
_atom_sites_solution_hydrogens geom
_atom_sites_solution_primary dual
_audit_creation_date 2023-03-01
_audit_creation_method
;
Olex2 1.5
(compiled 2023.02.24 svn.rf166f9f3 for OlexSys, GUI svn.r6725)
;
_audit_update_record
;
2023-08-16 deposited with the CCDC.	2023-09-26 downloaded from the CCDC.
;
_cell_angle_alpha 90
_cell_angle_beta 104.662(4)
_cell_angle_gamma 90
_cell_formula_units_Z 4
_cell_length_a 20.4144(11)
_cell_length_b 21.9544(8)
_cell_length_c 14.6481(7)
_cell_measurement_reflns_used 15216
_cell_measurement_temperature 100
_cell_measurement_theta_max 70.59
_cell_measurement_theta_min 3.01
_cell_volume 6351.3(5)
_computing_cell_refinement
;
X-Area Recipe 1.37.0.0 (STOE, 2021)
;
_computing_data_collection
;
X-Area Pilatus3_SV 1.31.175.0 (STOE, 2021)
;
_computing_data_reduction
;
X-Area Integrate 2.5.1.0 (STOE, 2021)
X-Area LANA 2.6.2.0 (STOE, 2021)
;
_computing_molecular_graphics 'Olex2 1.5 (Dolomanov et al., 2009)'
_computing_publication_material
;
STOE & Cie GmbH, X-Area, software package for collecting single-crystal or
multi-domain crystal data on STOE area-detector diffractometers, for image 
processing, for the correction and scaling of reflection intensities and 
for outlier rejection, version 2.0, Darmstadt 2021
;
_computing_structure_refinement 'SHELXL 2014/7 (Sheldrick, 2015)'
_computing_structure_solution 'SHELXT  (Sheldrick, 2015)'
_diffrn_ambient_temperature 100
_diffrn_detector 'imaging plate area detector'
_diffrn_detector_area_resol_mean 5.81
_diffrn_detector_type 'STOE Imaging Plate'
_diffrn_measured_fraction_theta_full 0.962
_diffrn_measured_fraction_theta_max 0.954
_diffrn_measurement_details
;
 799 frames, detector distance = 40 mm
;
_diffrn_measurement_device '4-circle diffractometer'
_diffrn_measurement_device_type 'STOE STADI VARI'
_diffrn_measurement_method 'rotation method, \w scans'
_diffrn_radiation_collimation '1.2 mm, 0.6 diameter'
_diffrn_radiation_monochromator 'Graded multilayer mirror'
_diffrn_radiation_polarisn_norm 0
_diffrn_radiation_probe x-ray
_diffrn_radiation_type 'Cu K\a'
_diffrn_radiation_wavelength 1.54186
_diffrn_reflns_av_R_equivalents 0.0870
_diffrn_reflns_av_unetI/netI 0.1105
_diffrn_reflns_Laue_measured_fraction_full 0.962
_diffrn_reflns_Laue_measured_fraction_max 0.954
_diffrn_reflns_limit_h_max 24
_diffrn_reflns_limit_h_min -24
_diffrn_reflns_limit_k_max 19
_diffrn_reflns_limit_k_min -26
_diffrn_reflns_limit_l_max 11
_diffrn_reflns_limit_l_min -17
_diffrn_reflns_number 23235
_diffrn_reflns_point_group_measured_fraction_full 0.962
_diffrn_reflns_point_group_measured_fraction_max 0.954
_diffrn_reflns_theta_full 67.686
_diffrn_reflns_theta_max 68.993
_diffrn_reflns_theta_min 3.010
_diffrn_source 'sealed x-ray tube'
_diffrn_source_current 0.600
_diffrn_source_power 0.030
_diffrn_source_target Cu
_diffrn_source_type 'Genix Cu 3D HF'
_diffrn_source_voltage 50
_exptl_absorpt_coefficient_mu 2.704
_exptl_absorpt_correction_T_max 0.9148
_exptl_absorpt_correction_T_min 0.6405
_exptl_absorpt_correction_type multi-scan
_exptl_absorpt_process_details
;
STOE X-Red32, absorption correction by Gaussian integration, analogous to
P. Coppens, "The Evaluation of Absorption and Extinction in Single-Crystal
Structure Analysis", published in: F. R. Ahmed (Editor), "Crystallographic
Computing", Munksgaard, Copenhagen (1970), 255 - 270. Afterwards scaling of
reflection intensities was performed within STOE LANA. J. Koziskova, F. Hahn,
J. Richter, J. Kozisek, Acta Chimica Slovaca, vol. 9, no. 2, 2016, pp. 136-140.
;
_exptl_crystal_colour yellow
_exptl_crystal_colour_primary yellow
_exptl_crystal_density_diffrn 1.108
_exptl_crystal_density_method 'not measured'
_exptl_crystal_description plate
_exptl_crystal_F_000 2248
_exptl_crystal_size_max 0.165
_exptl_crystal_size_mid 0.103
_exptl_crystal_size_min 0.033
_refine_diff_density_max 0.717
_refine_diff_density_min -0.834
_refine_diff_density_rms 0.090
_refine_ls_extinction_method none
_refine_ls_goodness_of_fit_ref 1.035
_refine_ls_hydrogen_treatment constr
_refine_ls_matrix_type full
_refine_ls_number_parameters 665
_refine_ls_number_reflns 11270
_refine_ls_number_restraints 0
_refine_ls_restrained_S_all 1.035
_refine_ls_R_factor_all 0.1347
_refine_ls_R_factor_gt 0.0748
_refine_ls_shift/su_max 0.001
_refine_ls_shift/su_mean 0.000
_refine_ls_structure_factor_coef Fsqd
_refine_ls_weighting_details 'w=1/[\s^2^(Fo^2^)+(0.1064P)^2^+2.4197P] where P=(Fo^2^+2Fc^2^)/3'
_refine_ls_weighting_scheme calc
_refine_ls_wR_factor_gt 0.1752
_refine_ls_wR_factor_ref 0.2146
_reflns_Friedel_coverage 0.000
_reflns_number_gt 6495
_reflns_number_total 11270
_reflns_threshold_expression 'I > 2\s(I)'
_cod_data_source_file d3dt02684a2.cif
_cod_data_source_block sv1135
_cod_database_code 7714028
_shelx_shelxl_version_number 2014/7
_shelx_space_group_comment
;
The symmetry employed for this shelxl refinement is uniquely defined
by the following loop, which should always be used as a source of
symmetry information in preference to the above space-group names.
They are only intended as comments.
;
_olex2_refinement_description
;
1. Fixed Uiso
 At 1.2 times of:
  All C(H) groups
 At 1.5 times of:
  All C(H,H,H) groups
2.a Ternary CH refined with riding coordinates:
 C19(H19), C22(H22), C31(H31), C34(H34), C45(H45), C48(H48), C57(H57), C60(H60)
2.b Aromatic/amide H refined with riding coordinates:
 C2(H2), C3(H3), C4(H4), C5(H5), C7(H7), C8(H8), C9(H9), C10(H10), C11(H11),
 C12(H12), C15(H15), C16(H16), C17(H17), C27(H27), C28(H28), C29(H29), C37(H37),
  C38(H38), C41(H41), C42(H42), C43(H43), C53(H53), C54(H54), C55(H55)
2.c Idealised Me refined as rotating group:
 C20(H20A,H20B,H20C), C21(H21A,H21B,H21C), C23(H23A,H23B,H23C), C24(H24A,H24B,
 H24C), C32(H32A,H32B,H32C), C33(H33A,H33B,H33C), C35(H35A,H35B,H35C), C36(H36A,
 H36B,H36C), C46(H46A,H46B,H46C), C47(H47A,H47B,H47C), C49(H49A,H49B,H49C),
 C50(H50A,H50B,H50C), C58(H58A,H58B,H58C), C59(H59A,H59B,H59C), C61(H61A,H61B,
 H61C), C62(H62A,H62B,H62C)
;
_smtbx_masks_void_probe_radius 1.2
_smtbx_masks_void_truncation_radius 1.2
_olex2_submission_special_instructions 'No special instructions were received'
_stoe_detector_distance '40.0 mm'
_stoe_detector_pixelsize_x '0.172 mm'
_stoe_detector_pixelsize_y '0.172 mm'
_stoe_detector_size_x '7.0 cm'
_stoe_detector_size_y '8.4 cm'
_stoe_evaluation_integration_a 8.0
_stoe_evaluation_integration_b 1.0
_stoe_evaluation_integration_ems 0.025
_stoe_evaluation_lana_bis_l_even_max -
_stoe_evaluation_lana_bis_l_odd_max -
_stoe_evaluation_lana_bos_l_even_max -
_stoe_evaluation_lana_bos_l_odd_max -
_stoe_evaluation_lana_completeness 93.5
_stoe_evaluation_lana_dxs_max_order 1
_stoe_evaluation_lana_dys_max_order 1
_stoe_evaluation_lana_fs_max_order 3
_stoe_evaluation_lana_max_2theta_available 141.8
_stoe_evaluation_lana_max_2theta_desired 141.8
_stoe_evaluation_lana_mean_redundancy 2.0
_stoe_evaluation_lana_number_refls_after_or 23406
_stoe_evaluation_lana_number_refls_outliers 3778
_stoe_evaluation_lana_number_refls_total 27184
_stoe_evaluation_lana_number_refls_unique 11427
_stoe_evaluation_lana_number_refls_written 23406
_stoe_evaluation_lana_or_c1 0.035
_stoe_evaluation_lana_or_c2 0
_stoe_evaluation_lana_or_c3 0
_stoe_evaluation_lana_or_c4 0.7
_stoe_evaluation_lana_point_group 2/m
_stoe_evaluation_lana_table
;
#----------------------------------------------------------------------------
2Theta          13.1   28.3   43.5   58.7   73.9   89.1  104.3  119.5  134.7
#----------------------------------------------------------------------------
<Resolution>    5.71   2.99   2.01   1.55   1.28   1.09   0.97   0.90   0.84
N(total)         202    436   1592   3437   5603   5806   4267   4206   1635
<Redundancy>     2.1    1.5    1.9    2.3    2.7    2.4    1.8    1.8    1.3
Complet. [%%]    97.5   83.7   96.9  100.0   99.6   99.9   93.9   98.1   70.5
<I/sigma>      122.6   59.7   21.4   15.5    7.4    4.4    2.7    2.6    2.3
R(int)         0.041  0.044  0.048  0.051  0.076  0.122  0.198  0.217  0.299
#----------------------------------------------------------------------------
;
_stoe_measurement_identifier sv1135
_stoe_measurement_max_exposure_per_frame '90.0 s'
_stoe_measurement_mean_exposure_per_frame '90.0 s'
_stoe_measurement_min_exposure_per_frame '90.0 s'
_stoe_measurement_total_exposure_time '20.0 h'
_stoe_measurement_total_frame_number 799
_stoe_measurement_total_run_number 19
_stoe_measurement_tube_power '30.0 W'

loop_
_space_group_symop_operation_xyz
'x, y, z'
'-x, y+1/2, -z+1/2'
'-x, -y, -z'
'x, -y-1/2, z-1/2'

loop_
_atom_site_label
_atom_site_type_symbol
_atom_site_fract_x
_atom_site_fract_y
_atom_site_fract_z
_atom_site_U_iso_or_equiv
_atom_site_adp_type
_atom_site_occupancy
_atom_site_site_symmetry_order
_atom_site_calc_flag
_atom_site_refinement_flags_posn
_atom_site_refinement_flags_adp
_atom_site_refinement_flags_occupancy
_atom_site_disorder_assembly
_atom_site_disorder_group
Ge1 Ge 0.31481(4) 0.47939(3) 0.69712(4) 0.02885(19) Uani 1 1 d . . . . .
Fe1 Fe 0.13250(5) 0.51716(4) 0.56579(6) 0.0271(2) Uani 1 1 d . . . . .
N1 N 0.2865(3) 0.52691(19) 0.5893(3) 0.0270(10) Uani 1 1 d . . . . .
C1 C 0.2204(3) 0.5430(2) 0.5368(4) 0.0267(12) Uani 1 1 d . . . . .
B1 B 0.3432(4) 0.5411(3) 0.5508(4) 0.0263(14) Uani 1 1 d . . . . .
N2 N 0.2367(2) 0.45357(19) 0.7288(3) 0.0259(10) Uani 1 1 d . . . . .
C2 C 0.1784(3) 0.5100(2) 0.4580(4) 0.0301(13) Uani 1 1 d . . . . .
H2 H 0.1903 0.4735 0.4314 0.036 Uiso 1 1 calc R U . . .
B2 B 0.2526(4) 0.4203(3) 0.8175(4) 0.0253(13) Uani 1 1 d . . . . .
N3 N 0.3566(2) 0.51960(18) 0.4638(3) 0.0258(10) Uani 1 1 d . . . . .
C3 C 0.1156(3) 0.5422(3) 0.4271(4) 0.0347(14) Uani 1 1 d . . . . .
H3 H 0.0784 0.5305 0.3769 0.042 Uiso 1 1 calc R U . . .
N4 N 0.4032(2) 0.57609(18) 0.5961(3) 0.0249(10) Uani 1 1 d . . . . .
C4 C 0.1188(3) 0.5948(3) 0.4850(4) 0.0377(14) Uani 1 1 d . . . . .
H4 H 0.0842 0.6245 0.4796 0.045 Uiso 1 1 calc R U . . .
N5 N 0.2910(3) 0.36547(18) 0.8381(3) 0.0276(10) Uani 1 1 d . . . . .
C5 C 0.1827(3) 0.5951(2) 0.5524(4) 0.0303(13) Uani 1 1 d . . . . .
H5 H 0.1979 0.6250 0.5999 0.036 Uiso 1 1 calc R U . . .
N6 N 0.2411(3) 0.43891(18) 0.9067(3) 0.0285(10) Uani 1 1 d . . . . .
C6 C 0.1682(3) 0.4670(2) 0.6838(4) 0.0322(13) Uani 1 1 d . . . . .
C7 C 0.1254(3) 0.4303(2) 0.6103(4) 0.0316(13) Uani 1 1 d . . . . .
H7 H 0.1387 0.3944 0.5837 0.038 Uiso 1 1 calc R U . . .
C8 C 0.0598(3) 0.4575(2) 0.5848(4) 0.0319(13) Uani 1 1 d . . . . .
H8 H 0.0219 0.4428 0.5383 0.038 Uiso 1 1 calc R U . . .
C9 C 0.0611(3) 0.5101(3) 0.6407(4) 0.0315(13) Uani 1 1 d . . . . .
H9 H 0.0243 0.5371 0.6373 0.038 Uiso 1 1 calc R U . . .
C10 C 0.1275(3) 0.5159(2) 0.7036(3) 0.0272(12) Uani 1 1 d . . . . .
H10 H 0.1417 0.5467 0.7499 0.033 Uiso 1 1 calc R U . . .
C11 C 0.4207(3) 0.5403(2) 0.4602(4) 0.0294(13) Uani 1 1 d . . . . .
H11 H 0.4415 0.5324 0.4102 0.035 Uiso 1 1 calc R U . . .
C12 C 0.4484(3) 0.5729(2) 0.5374(4) 0.0334(14) Uani 1 1 d . . . . .
H12 H 0.4920 0.5912 0.5508 0.040 Uiso 1 1 calc R U . . .
C13 C 0.3134(3) 0.4888(2) 0.3842(4) 0.0256(12) Uani 1 1 d . . . . .
C14 C 0.2769(3) 0.5238(2) 0.3088(4) 0.0294(13) Uani 1 1 d . . . . .
C15 C 0.2375(3) 0.4942(3) 0.2306(4) 0.0357(14) Uani 1 1 d . . . . .
H15 H 0.2135 0.5173 0.1778 0.043 Uiso 1 1 calc R U . . .
C16 C 0.2329(4) 0.4314(3) 0.2286(4) 0.0415(16) Uani 1 1 d . . . . .
H16 H 0.2061 0.4115 0.1744 0.050 Uiso 1 1 calc R U . . .
C17 C 0.2672(3) 0.3976(3) 0.3052(4) 0.0352(14) Uani 1 1 d . . . . .
H17 H 0.2627 0.3545 0.3036 0.042 Uiso 1 1 calc R U . . .
C18 C 0.3083(3) 0.4252(2) 0.3850(4) 0.0284(12) Uani 1 1 d . . . . .
C19 C 0.2807(4) 0.5932(2) 0.3109(4) 0.0357(15) Uani 1 1 d . . . . .
H19 H 0.3011 0.6061 0.3775 0.043 Uiso 1 1 calc R U . . .
C20 C 0.3253(5) 0.6165(3) 0.2511(6) 0.062(2) Uani 1 1 d . . . . .
H20A H 0.3720 0.6035 0.2784 0.093 Uiso 1 1 calc R U . . .
H20B H 0.3232 0.6611 0.2488 0.093 Uiso 1 1 calc R U . . .
H20C H 0.3095 0.6001 0.1870 0.093 Uiso 1 1 calc R U . . .
C21 C 0.2112(4) 0.6229(3) 0.2782(5) 0.055(2) Uani 1 1 d . . . . .
H21A H 0.1914 0.6129 0.2117 0.083 Uiso 1 1 calc R U . . .
H21B H 0.2159 0.6672 0.2852 0.083 Uiso 1 1 calc R U . . .
H21C H 0.1817 0.6078 0.3165 0.083 Uiso 1 1 calc R U . . .
C22 C 0.3421(3) 0.3872(2) 0.4699(4) 0.0320(13) Uani 1 1 d . . . . .
H22 H 0.3748 0.4136 0.5155 0.038 Uiso 1 1 calc R U . . .
C23 C 0.3815(4) 0.3326(3) 0.4432(5) 0.0431(16) Uani 1 1 d . . . . .
H23A H 0.3493 0.3027 0.4075 0.065 Uiso 1 1 calc R U . . .
H23B H 0.4089 0.3136 0.5007 0.065 Uiso 1 1 calc R U . . .
H23C H 0.4110 0.3470 0.4044 0.065 Uiso 1 1 calc R U . . .
C24 C 0.2891(4) 0.3630(3) 0.5190(4) 0.0388(15) Uani 1 1 d . . . . .
H24A H 0.2628 0.3972 0.5344 0.058 Uiso 1 1 calc R U . . .
H24B H 0.3120 0.3418 0.5772 0.058 Uiso 1 1 calc R U . . .
H24C H 0.2586 0.3347 0.4769 0.058 Uiso 1 1 calc R U . . .
C25 C 0.4139(3) 0.6182(2) 0.6725(4) 0.0271(12) Uani 1 1 d . . . . .
C26 C 0.3794(3) 0.6752(2) 0.6565(4) 0.0300(13) Uani 1 1 d . . . . .
C27 C 0.3953(3) 0.7183(2) 0.7280(4) 0.0344(14) Uani 1 1 d . . . . .
H27 H 0.3734 0.7568 0.7188 0.041 Uiso 1 1 calc R U . . .
C28 C 0.4426(3) 0.7067(2) 0.8128(4) 0.0358(15) Uani 1 1 d . . . . .
H28 H 0.4524 0.7369 0.8608 0.043 Uiso 1 1 calc R U . . .
C29 C 0.4749(3) 0.6516(2) 0.8270(4) 0.0324(14) Uani 1 1 d . . . . .
H29 H 0.5071 0.6441 0.8852 0.039 Uiso 1 1 calc R U . . .
C30 C 0.4619(3) 0.6064(2) 0.7586(4) 0.0286(12) Uani 1 1 d . . . . .
C31 C 0.3290(3) 0.6898(2) 0.5649(4) 0.0355(14) Uani 1 1 d . . . . .
H31 H 0.3064 0.6507 0.5395 0.043 Uiso 1 1 calc R U . . .
C32 C 0.2731(4) 0.7343(3) 0.5751(5) 0.0448(17) Uani 1 1 d . . . . .
H32A H 0.2574 0.7234 0.6309 0.067 Uiso 1 1 calc R U . . .
H32B H 0.2351 0.7319 0.5188 0.067 Uiso 1 1 calc R U . . .
H32C H 0.2911 0.7759 0.5820 0.067 Uiso 1 1 calc R U . . .
C33 C 0.3633(3) 0.7150(3) 0.4912(4) 0.0367(14) Uani 1 1 d . . . . .
H33A H 0.3860 0.7535 0.5139 0.055 Uiso 1 1 calc R U . . .
H33B H 0.3291 0.7220 0.4318 0.055 Uiso 1 1 calc R U . . .
H33C H 0.3968 0.6855 0.4808 0.055 Uiso 1 1 calc R U . . .
C34 C 0.4980(3) 0.5450(2) 0.7781(4) 0.0338(13) Uani 1 1 d . . . . .
H34 H 0.4762 0.5162 0.7265 0.041 Uiso 1 1 calc R U . . .
C35 C 0.4910(3) 0.5187(3) 0.8722(4) 0.0364(13) Uani 1 1 d . . . . .
H35A H 0.5132 0.5459 0.9238 0.055 Uiso 1 1 calc R U . . .
H35B H 0.5123 0.4784 0.8821 0.055 Uiso 1 1 calc R U . . .
H35C H 0.4429 0.5150 0.8707 0.055 Uiso 1 1 calc R U . . .
C36 C 0.5729(3) 0.5513(3) 0.7785(5) 0.0414(15) Uani 1 1 d . . . . .
H36A H 0.5765 0.5649 0.7163 0.062 Uiso 1 1 calc R U . . .
H36B H 0.5954 0.5118 0.7934 0.062 Uiso 1 1 calc R U . . .
H36C H 0.5945 0.5812 0.8263 0.062 Uiso 1 1 calc R U . . .
C37 C 0.3027(3) 0.3536(2) 0.9355(4) 0.0316(13) Uani 1 1 d . . . . .
H37 H 0.3277 0.3201 0.9676 0.038 Uiso 1 1 calc R U . . .
C38 C 0.2736(3) 0.3964(2) 0.9753(4) 0.0305(13) Uani 1 1 d . . . . .
H38 H 0.2745 0.3982 1.0404 0.037 Uiso 1 1 calc R U . . .
C39 C 0.3046(3) 0.3186(2) 0.7767(4) 0.0298(13) Uani 1 1 d . . . . .
C40 C 0.2504(3) 0.2823(2) 0.7263(4) 0.0300(13) Uani 1 1 d . . . . .
C41 C 0.2653(3) 0.2348(2) 0.6719(4) 0.0347(14) Uani 1 1 d . . . . .
H41 H 0.2294 0.2109 0.6354 0.042 Uiso 1 1 calc R U . . .
C42 C 0.3310(3) 0.2217(2) 0.6695(4) 0.0336(14) Uani 1 1 d . . . . .
H42 H 0.3401 0.1882 0.6336 0.040 Uiso 1 1 calc R U . . .
C43 C 0.3832(4) 0.2574(2) 0.7193(4) 0.0351(14) Uani 1 1 d . . . . .
H43 H 0.4283 0.2483 0.7174 0.042 Uiso 1 1 calc R U . . .
C44 C 0.3710(3) 0.3071(2) 0.7728(4) 0.0277(12) Uani 1 1 d . . . . .
C45 C 0.1786(3) 0.2928(2) 0.7341(4) 0.0334(14) Uani 1 1 d . . . . .
H45 H 0.1722 0.3377 0.7388 0.040 Uiso 1 1 calc R U . . .
C46 C 0.1243(4) 0.2699(3) 0.6487(5) 0.0447(16) Uani 1 1 d . . . . .
H46A H 0.1348 0.2842 0.5906 0.067 Uiso 1 1 calc R U . . .
H46B H 0.0800 0.2857 0.6517 0.067 Uiso 1 1 calc R U . . .
H46C H 0.1234 0.2253 0.6491 0.067 Uiso 1 1 calc R U . . .
C47 C 0.1669(4) 0.2636(3) 0.8245(5) 0.0497(18) Uani 1 1 d . . . . .
H47A H 0.1734 0.2194 0.8225 0.075 Uiso 1 1 calc R U . . .
H47B H 0.1206 0.2722 0.8286 0.075 Uiso 1 1 calc R U . . .
H47C H 0.1992 0.2806 0.8798 0.075 Uiso 1 1 calc R U . . .
C48 C 0.4313(3) 0.3458(2) 0.8240(4) 0.0328(13) Uani 1 1 d . . . . .
H48 H 0.4135 0.3829 0.8490 0.039 Uiso 1 1 calc R U . . .
C49 C 0.4752(4) 0.3109(3) 0.9074(5) 0.0439(16) Uani 1 1 d . . . . .
H49A H 0.4480 0.3001 0.9514 0.066 Uiso 1 1 calc R U . . .
H49B H 0.5134 0.3364 0.9398 0.066 Uiso 1 1 calc R U . . .
H49C H 0.4923 0.2737 0.8846 0.066 Uiso 1 1 calc R U . . .
C50 C 0.4734(4) 0.3663(3) 0.7572(5) 0.0417(16) Uani 1 1 d . . . . .
H50A H 0.4916 0.3305 0.7319 0.063 Uiso 1 1 calc R U . . .
H50B H 0.5109 0.3919 0.7915 0.063 Uiso 1 1 calc R U . . .
H50C H 0.4449 0.3897 0.7050 0.063 Uiso 1 1 calc R U . . .
C51 C 0.2022(3) 0.4883(2) 0.9299(4) 0.0265(12) Uani 1 1 d . . . . .
C52 C 0.2294(3) 0.5475(3) 0.9410(4) 0.0325(13) Uani 1 1 d . . . . .
C53 C 0.1917(4) 0.5935(3) 0.9704(4) 0.0386(15) Uani 1 1 d . . . . .
H53 H 0.2093 0.6337 0.9794 0.046 Uiso 1 1 calc R U . . .
C54 C 0.1295(4) 0.5810(3) 0.9862(5) 0.0460(17) Uani 1 1 d . . . . .
H54 H 0.1051 0.6126 1.0073 0.055 Uiso 1 1 calc R U . . .
C55 C 0.1019(4) 0.5231(3) 0.9719(5) 0.0421(15) Uani 1 1 d . . . . .
H55 H 0.0585 0.5154 0.9820 0.050 Uiso 1 1 calc R U . . .
C56 C 0.1379(3) 0.4760(3) 0.9427(4) 0.0361(14) Uani 1 1 d . . . . .
C57 C 0.2970(3) 0.5621(3) 0.9210(4) 0.0350(14) Uani 1 1 d . . . . .
H57 H 0.3141 0.5240 0.8975 0.042 Uiso 1 1 calc R U . . .
C58 C 0.3500(4) 0.5827(3) 1.0089(4) 0.0434(16) Uani 1 1 d . . . . .
H58A H 0.3345 0.6200 1.0336 0.065 Uiso 1 1 calc R U . . .
H58B H 0.3929 0.5906 0.9926 0.065 Uiso 1 1 calc R U . . .
H58C H 0.3567 0.5506 1.0570 0.065 Uiso 1 1 calc R U . . .
C59 C 0.2893(4) 0.6106(3) 0.8430(5) 0.0435(16) Uani 1 1 d . . . . .
H59A H 0.2554 0.5970 0.7866 0.065 Uiso 1 1 calc R U . . .
H59B H 0.3328 0.6164 0.8275 0.065 Uiso 1 1 calc R U . . .
H59C H 0.2748 0.6491 0.8653 0.065 Uiso 1 1 calc R U . . .
C60 C 0.1039(4) 0.4133(3) 0.9204(6) 0.0496(18) Uani 1 1 d . . . . .
H60 H 0.1375 0.3858 0.9022 0.060 Uiso 1 1 calc R U . . .
C61 C 0.0416(6) 0.4150(5) 0.8378(5) 0.099(4) Uani 1 1 d . . . . .
H61A H 0.0056 0.4381 0.8555 0.148 Uiso 1 1 calc R U . . .
H61B H 0.0260 0.3733 0.8208 0.148 Uiso 1 1 calc R U . . .
H61C H 0.0529 0.4346 0.7837 0.148 Uiso 1 1 calc R U . . .
C62 C 0.0850(6) 0.3846(4) 1.0021(6) 0.094(4) Uani 1 1 d . . . . .
H62A H 0.1261 0.3748 1.0510 0.141 Uiso 1 1 calc R U . . .
H62B H 0.0593 0.3472 0.9814 0.141 Uiso 1 1 calc R U . . .
H62C H 0.0571 0.4129 1.0277 0.141 Uiso 1 1 calc R U . . .

loop_
_atom_site_aniso_label
_atom_site_aniso_U_11
_atom_site_aniso_U_22
_atom_site_aniso_U_33
_atom_site_aniso_U_23
_atom_site_aniso_U_13
_atom_site_aniso_U_12
Ge1 0.0371(4) 0.0262(3) 0.0257(3) 0.0052(3) 0.0123(3) 0.0004(3)
Fe1 0.0369(5) 0.0219(4) 0.0250(4) 0.0047(4) 0.0121(4) 0.0010(4)
N1 0.042(3) 0.019(2) 0.023(2) 0.0032(18) 0.013(2) 0.003(2)
C1 0.039(3) 0.021(2) 0.022(3) 0.006(2) 0.011(2) 0.000(2)
B1 0.039(4) 0.014(3) 0.030(3) 0.000(2) 0.017(3) 0.000(3)
N2 0.038(3) 0.020(2) 0.023(2) 0.0024(18) 0.012(2) 0.000(2)
C2 0.038(3) 0.028(3) 0.030(3) 0.004(2) 0.018(3) 0.003(2)
B2 0.042(4) 0.016(3) 0.019(3) 0.000(2) 0.010(3) -0.003(3)
N3 0.039(3) 0.018(2) 0.024(2) 0.0016(18) 0.014(2) 0.000(2)
C3 0.042(4) 0.036(3) 0.026(3) 0.009(2) 0.011(3) -0.007(3)
N4 0.035(3) 0.020(2) 0.024(2) -0.0038(18) 0.015(2) -0.0045(19)
C4 0.034(4) 0.029(3) 0.048(4) 0.016(3) 0.007(3) 0.001(3)
N5 0.048(3) 0.016(2) 0.023(2) 0.0007(18) 0.016(2) 0.001(2)
C5 0.043(4) 0.019(2) 0.034(3) 0.006(2) 0.019(3) 0.002(2)
N6 0.043(3) 0.018(2) 0.027(2) 0.0027(18) 0.012(2) 0.007(2)
C6 0.047(4) 0.023(3) 0.032(3) 0.010(2) 0.019(3) 0.005(2)
C7 0.046(4) 0.019(3) 0.033(3) 0.004(2) 0.014(3) -0.005(2)
C8 0.043(4) 0.028(3) 0.025(3) 0.003(2) 0.011(3) -0.004(3)
C9 0.033(3) 0.032(3) 0.031(3) 0.008(2) 0.010(3) 0.001(3)
C10 0.040(3) 0.029(3) 0.015(2) 0.007(2) 0.011(2) 0.003(3)
C11 0.038(4) 0.025(3) 0.029(3) -0.003(2) 0.017(3) 0.001(2)
C12 0.044(4) 0.024(3) 0.040(3) -0.004(2) 0.024(3) -0.007(3)
C13 0.038(3) 0.020(3) 0.021(3) -0.001(2) 0.012(2) 0.001(2)
C14 0.045(4) 0.023(3) 0.025(3) 0.003(2) 0.018(3) -0.002(3)
C15 0.048(4) 0.037(3) 0.022(3) 0.005(2) 0.010(3) -0.002(3)
C16 0.063(5) 0.039(3) 0.023(3) -0.008(3) 0.011(3) -0.012(3)
C17 0.055(4) 0.025(3) 0.031(3) -0.004(2) 0.019(3) -0.006(3)
C18 0.041(4) 0.025(3) 0.023(3) -0.004(2) 0.014(3) -0.001(2)
C19 0.062(4) 0.019(3) 0.028(3) 0.008(2) 0.014(3) 0.005(3)
C20 0.079(6) 0.034(4) 0.088(6) 0.013(4) 0.049(5) -0.001(4)
C21 0.085(6) 0.032(3) 0.056(4) 0.017(3) 0.030(4) 0.015(4)
C22 0.047(4) 0.017(2) 0.032(3) 0.005(2) 0.011(3) 0.005(2)
C23 0.061(5) 0.025(3) 0.044(4) -0.006(3) 0.013(3) 0.000(3)
C24 0.060(5) 0.027(3) 0.034(3) 0.002(3) 0.019(3) 0.001(3)
C25 0.041(4) 0.015(2) 0.030(3) -0.002(2) 0.018(3) -0.003(2)
C26 0.042(4) 0.018(2) 0.034(3) 0.003(2) 0.016(3) -0.003(2)
C27 0.046(4) 0.021(3) 0.040(3) 0.000(2) 0.018(3) 0.002(3)
C28 0.053(4) 0.026(3) 0.035(3) -0.010(2) 0.022(3) -0.004(3)
C29 0.046(4) 0.029(3) 0.028(3) -0.006(2) 0.021(3) -0.009(3)
C30 0.034(3) 0.025(3) 0.029(3) 0.001(2) 0.011(3) -0.002(2)
C31 0.050(4) 0.020(3) 0.038(3) 0.000(2) 0.015(3) 0.002(3)
C32 0.053(4) 0.021(3) 0.062(4) 0.002(3) 0.017(4) 0.005(3)
C33 0.046(4) 0.029(3) 0.033(3) 0.001(3) 0.006(3) -0.001(3)
C34 0.048(4) 0.025(3) 0.028(3) -0.007(2) 0.009(3) 0.000(3)
C35 0.043(4) 0.030(3) 0.036(3) -0.001(3) 0.011(3) -0.002(3)
C36 0.045(4) 0.038(3) 0.045(4) -0.004(3) 0.017(3) 0.005(3)
C37 0.053(4) 0.022(3) 0.022(3) 0.006(2) 0.016(3) 0.003(3)
C38 0.045(4) 0.029(3) 0.020(3) 0.005(2) 0.013(3) 0.003(3)
C39 0.054(4) 0.019(2) 0.019(3) -0.001(2) 0.014(3) 0.001(3)
C40 0.053(4) 0.016(2) 0.023(3) 0.006(2) 0.012(3) 0.001(2)
C41 0.052(4) 0.021(3) 0.030(3) 0.001(2) 0.009(3) -0.002(3)
C42 0.064(4) 0.017(2) 0.021(3) -0.002(2) 0.013(3) 0.005(3)
C43 0.055(4) 0.029(3) 0.023(3) 0.001(2) 0.012(3) 0.005(3)
C44 0.044(4) 0.023(3) 0.019(3) 0.000(2) 0.012(3) 0.001(2)
C45 0.037(4) 0.019(3) 0.045(4) 0.000(2) 0.013(3) -0.003(2)
C46 0.051(4) 0.029(3) 0.050(4) -0.002(3) 0.005(3) -0.006(3)
C47 0.070(5) 0.030(3) 0.059(4) 0.002(3) 0.033(4) -0.008(3)
C48 0.038(4) 0.027(3) 0.035(3) -0.004(2) 0.011(3) 0.002(2)
C49 0.047(4) 0.034(3) 0.045(4) -0.002(3) 0.002(3) -0.003(3)
C50 0.056(4) 0.030(3) 0.045(4) -0.006(3) 0.024(3) -0.008(3)
C51 0.041(3) 0.020(3) 0.021(3) 0.000(2) 0.014(2) 0.003(2)
C52 0.050(4) 0.028(3) 0.021(3) -0.002(2) 0.012(3) 0.001(3)
C53 0.055(4) 0.025(3) 0.038(3) -0.008(3) 0.016(3) 0.002(3)
C54 0.057(5) 0.038(3) 0.050(4) -0.001(3) 0.027(4) 0.012(3)
C55 0.046(4) 0.037(3) 0.050(4) 0.003(3) 0.026(3) 0.001(3)
C56 0.052(4) 0.030(3) 0.031(3) 0.005(3) 0.019(3) 0.003(3)
C57 0.048(4) 0.028(3) 0.034(3) -0.006(2) 0.020(3) -0.004(3)
C58 0.050(4) 0.039(3) 0.038(4) -0.008(3) 0.004(3) -0.002(3)
C59 0.059(5) 0.034(3) 0.043(4) 0.005(3) 0.024(3) -0.001(3)
C60 0.050(4) 0.032(3) 0.077(5) -0.006(3) 0.034(4) 0.000(3)
C61 0.156(11) 0.093(7) 0.034(4) 0.014(4) -0.003(5) -0.072(7)
C62 0.135(10) 0.072(6) 0.053(5) 0.036(5) -0.015(6) -0.048(6)

loop_
_atom_type_symbol
_atom_type_description
_atom_type_scat_dispersion_real
_atom_type_scat_dispersion_imag
_atom_type_scat_source
C C 0.0181 0.0091 'International Tables Vol C Tables 4.2.6.8 and 6.1.1.4'
H H 0.0000 0.0000 'International Tables Vol C Tables 4.2.6.8 and 6.1.1.4'
B B 0.0090 0.0039 'International Tables Vol C Tables 4.2.6.8 and 6.1.1.4'
Fe Fe -1.1336 3.1974 'International Tables Vol C Tables 4.2.6.8 and 6.1.1.4'
Ge Ge -1.0885 0.8855 'International Tables Vol C Tables 4.2.6.8 and 6.1.1.4'
N N 0.0311 0.0180 'International Tables Vol C Tables 4.2.6.8 and 6.1.1.4'

loop_
_exptl_crystal_face_index_h
_exptl_crystal_face_index_k
_exptl_crystal_face_index_l
_exptl_crystal_face_perp_dist
1 0 0 0.0180
-1 0 0 0.0150
2 6 -3 0.0440
-2 -6 3 0.0670
1 -6 -5 0.0900
-1 3 4 0.0750

loop_
_geom_angle_atom_site_label_1
_geom_angle_atom_site_label_2
_geom_angle_atom_site_label_3
_geom_angle
_geom_angle_site_symmetry_1
_geom_angle_site_symmetry_3
_geom_angle_publ_flag
N2 Ge1 N1 106.3(2) . . ?
C1 Fe1 C2 41.7(2) . . ?
C1 Fe1 C3 69.7(2) . . ?
C1 Fe1 C4 69.3(2) . . ?
C1 Fe1 C5 41.3(2) . . ?
C1 Fe1 C7 117.9(2) . . ?
C1 Fe1 C8 156.5(2) . . ?
C1 Fe1 C9 157.7(2) . . ?
C1 Fe1 C10 118.6(2) . . ?
C2 Fe1 C3 41.1(2) . . ?
C2 Fe1 C4 68.9(2) . . ?
C2 Fe1 C8 123.2(2) . . ?
C2 Fe1 C9 160.5(2) . . ?
C2 Fe1 C10 155.7(2) . . ?
C3 Fe1 C4 40.6(2) . . ?
C3 Fe1 C8 111.1(2) . . ?
C3 Fe1 C10 160.7(2) . . ?
C5 Fe1 C2 69.3(2) . . ?
C5 Fe1 C3 68.9(2) . . ?
C5 Fe1 C4 40.8(2) . . ?
C5 Fe1 C7 154.3(3) . . ?
C5 Fe1 C8 162.2(2) . . ?
C5 Fe1 C9 124.3(2) . . ?
C5 Fe1 C10 105.0(2) . . ?
C6 Fe1 C1 100.7(2) . . ?
C6 Fe1 C2 118.9(2) . . ?
C6 Fe1 C3 158.0(2) . . ?
C6 Fe1 C4 155.7(3) . . ?
C6 Fe1 C5 117.4(3) . . ?
C6 Fe1 C7 41.8(2) . . ?
C6 Fe1 C8 69.7(2) . . ?
C6 Fe1 C9 69.6(2) . . ?
C6 Fe1 C10 41.2(2) . . ?
C7 Fe1 C2 105.1(2) . . ?
C7 Fe1 C3 124.3(2) . . ?
C7 Fe1 C4 162.4(3) . . ?
C7 Fe1 C8 40.9(2) . . ?
C7 Fe1 C9 68.7(2) . . ?
C7 Fe1 C10 69.2(2) . . ?
C8 Fe1 C4 127.6(3) . . ?
C9 Fe1 C3 126.2(3) . . ?
C9 Fe1 C4 111.2(2) . . ?
C9 Fe1 C8 40.3(2) . . ?
C9 Fe1 C10 41.2(2) . . ?
C10 Fe1 C4 123.1(2) . . ?
C10 Fe1 C8 68.8(2) . . ?
C1 N1 Ge1 130.5(3) . . ?
C1 N1 B1 118.8(4) . . ?
B1 N1 Ge1 110.1(4) . . ?
N1 C1 Fe1 126.0(3) . . ?
N1 C1 C2 126.8(5) . . ?
N1 C1 C5 126.1(5) . . ?
C2 C1 Fe1 69.5(3) . . ?
C5 C1 Fe1 69.5(3) . . ?
C5 C1 C2 107.1(5) . . ?
N1 B1 N3 128.4(5) . . ?
N1 B1 N4 127.0(5) . . ?
N3 B1 N4 104.4(5) . . ?
B2 N2 Ge1 111.4(4) . . ?
C6 N2 Ge1 128.9(3) . . ?
C6 N2 B2 119.4(4) . . ?
Fe1 C2 H2 126.8 . . ?
C1 C2 Fe1 68.8(3) . . ?
C1 C2 H2 126.0 . . ?
C3 C2 Fe1 69.9(3) . . ?
C3 C2 C1 107.9(5) . . ?
C3 C2 H2 126.0 . . ?
N5 B2 N2 126.8(5) . . ?
N5 B2 N6 104.8(4) . . ?
N6 B2 N2 128.0(5) . . ?
C11 N3 B1 108.3(5) . . ?
C11 N3 C13 120.5(4) . . ?
C13 N3 B1 130.8(5) . . ?
Fe1 C3 H3 126.7 . . ?
C2 C3 Fe1 69.0(3) . . ?
C2 C3 H3 126.0 . . ?
C4 C3 Fe1 69.9(3) . . ?
C4 C3 C2 108.1(6) . . ?
C4 C3 H3 126.0 . . ?
C12 N4 B1 107.5(4) . . ?
C12 N4 C25 121.0(4) . . ?
C25 N4 B1 130.1(4) . . ?
Fe1 C4 H4 127.5 . . ?
C3 C4 Fe1 69.5(3) . . ?
C3 C4 H4 125.9 . . ?
C5 C4 Fe1 68.7(3) . . ?
C5 C4 C3 108.2(5) . . ?
C5 C4 H4 125.9 . . ?
B2 N5 C39 130.9(5) . . ?
C37 N5 B2 108.3(4) . . ?
C37 N5 C39 119.3(4) . . ?
Fe1 C5 H5 126.2 . . ?
C1 C5 Fe1 69.3(3) . . ?
C1 C5 H5 125.6 . . ?
C4 C5 Fe1 70.5(3) . . ?
C4 C5 C1 108.8(5) . . ?
C4 C5 H5 125.6 . . ?
C38 N6 B2 107.6(4) . . ?
C38 N6 C51 121.3(4) . . ?
C51 N6 B2 131.0(4) . . ?
N2 C6 Fe1 127.6(4) . . ?
N2 C6 C7 124.7(5) . . ?
N2 C6 C10 128.1(5) . . ?
C7 C6 Fe1 69.4(3) . . ?
C10 C6 Fe1 70.3(3) . . ?
C10 C6 C7 107.2(5) . . ?
Fe1 C7 H7 126.7 . . ?
C6 C7 Fe1 68.8(3) . . ?
C6 C7 H7 125.9 . . ?
C8 C7 Fe1 70.2(3) . . ?
C8 C7 C6 108.2(5) . . ?
C8 C7 H7 125.9 . . ?
Fe1 C8 H8 127.4 . . ?
C7 C8 Fe1 68.9(3) . . ?
C7 C8 H8 125.9 . . ?
C9 C8 Fe1 69.4(3) . . ?
C9 C8 C7 108.2(5) . . ?
C9 C8 H8 125.9 . . ?
Fe1 C9 H9 126.0 . . ?
C8 C9 Fe1 70.2(3) . . ?
C8 C9 H9 125.7 . . ?
C8 C9 C10 108.7(5) . . ?
C10 C9 Fe1 69.7(3) . . ?
C10 C9 H9 125.7 . . ?
Fe1 C10 H10 127.8 . . ?
C6 C10 Fe1 68.5(3) . . ?
C6 C10 C9 107.7(5) . . ?
C6 C10 H10 126.1 . . ?
C9 C10 Fe1 69.1(3) . . ?
C9 C10 H10 126.1 . . ?
N3 C11 H11 125.0 . . ?
C12 C11 N3 110.0(5) . . ?
C12 C11 H11 125.0 . . ?
N4 C12 H12 125.1 . . ?
C11 C12 N4 109.8(5) . . ?
C11 C12 H12 125.1 . . ?
C14 C13 N3 118.4(4) . . ?
C14 C13 C18 122.0(5) . . ?
C18 C13 N3 119.6(5) . . ?
C13 C14 C19 121.3(5) . . ?
C15 C14 C13 118.5(5) . . ?
C15 C14 C19 120.1(5) . . ?
C14 C15 H15 119.7 . . ?
C16 C15 C14 120.6(6) . . ?
C16 C15 H15 119.7 . . ?
C15 C16 H16 120.0 . . ?
C17 C16 C15 120.1(6) . . ?
C17 C16 H16 120.0 . . ?
C16 C17 H17 119.3 . . ?
C16 C17 C18 121.5(5) . . ?
C18 C17 H17 119.3 . . ?
C13 C18 C22 122.5(5) . . ?
C17 C18 C13 117.3(5) . . ?
C17 C18 C22 120.1(5) . . ?
C14 C19 H19 108.0 . . ?
C14 C19 C21 112.5(6) . . ?
C20 C19 C14 111.4(5) . . ?
C20 C19 H19 108.0 . . ?
C20 C19 C21 108.8(5) . . ?
C21 C19 H19 108.0 . . ?
C19 C20 H20A 109.5 . . ?
C19 C20 H20B 109.5 . . ?
C19 C20 H20C 109.5 . . ?
H20A C20 H20B 109.5 . . ?
H20A C20 H20C 109.5 . . ?
H20B C20 H20C 109.5 . . ?
C19 C21 H21A 109.5 . . ?
C19 C21 H21B 109.5 . . ?
C19 C21 H21C 109.5 . . ?
H21A C21 H21B 109.5 . . ?
H21A C21 H21C 109.5 . . ?
H21B C21 H21C 109.5 . . ?
C18 C22 H22 108.5 . . ?
C18 C22 C23 112.2(5) . . ?
C18 C22 C24 110.3(5) . . ?
C23 C22 H22 108.5 . . ?
C24 C22 H22 108.5 . . ?
C24 C22 C23 108.8(5) . . ?
C22 C23 H23A 109.5 . . ?
C22 C23 H23B 109.5 . . ?
C22 C23 H23C 109.5 . . ?
H23A C23 H23B 109.5 . . ?
H23A C23 H23C 109.5 . . ?
H23B C23 H23C 109.5 . . ?
C22 C24 H24A 109.5 . . ?
C22 C24 H24B 109.5 . . ?
C22 C24 H24C 109.5 . . ?
H24A C24 H24B 109.5 . . ?
H24A C24 H24C 109.5 . . ?
H24B C24 H24C 109.5 . . ?
N4 C25 C26 118.0(5) . . ?
C30 C25 N4 121.2(5) . . ?
C30 C25 C26 120.6(5) . . ?
C25 C26 C31 122.0(5) . . ?
C27 C26 C25 117.6(5) . . ?
C27 C26 C31 120.3(5) . . ?
C26 C27 H27 119.1 . . ?
C26 C27 C28 121.8(5) . . ?
C28 C27 H27 119.1 . . ?
C27 C28 H28 120.1 . . ?
C29 C28 C27 119.8(5) . . ?
C29 C28 H28 120.1 . . ?
C28 C29 H29 119.1 . . ?
C28 C29 C30 121.7(6) . . ?
C30 C29 H29 119.1 . . ?
C25 C30 C34 121.4(5) . . ?
C29 C30 C25 118.5(5) . . ?
C29 C30 C34 120.0(5) . . ?
C26 C31 H31 107.3 . . ?
C26 C31 C32 114.0(5) . . ?
C26 C31 C33 111.9(5) . . ?
C32 C31 H31 107.3 . . ?
C33 C31 H31 107.3 . . ?
C33 C31 C32 108.8(5) . . ?
C31 C32 H32A 109.5 . . ?
C31 C32 H32B 109.5 . . ?
C31 C32 H32C 109.5 . . ?
H32A C32 H32B 109.5 . . ?
H32A C32 H32C 109.5 . . ?
H32B C32 H32C 109.5 . . ?
C31 C33 H33A 109.5 . . ?
C31 C33 H33B 109.5 . . ?
C31 C33 H33C 109.5 . . ?
H33A C33 H33B 109.5 . . ?
H33A C33 H33C 109.5 . . ?
H33B C33 H33C 109.5 . . ?
C30 C34 H34 108.3 . . ?
C30 C34 C35 110.4(5) . . ?
C30 C34 C36 110.8(5) . . ?
C35 C34 H34 108.3 . . ?
C36 C34 H34 108.3 . . ?
C36 C34 C35 110.5(5) . . ?
C34 C35 H35A 109.5 . . ?
C34 C35 H35B 109.5 . . ?
C34 C35 H35C 109.5 . . ?
H35A C35 H35B 109.5 . . ?
H35A C35 H35C 109.5 . . ?
H35B C35 H35C 109.5 . . ?
C34 C36 H36A 109.5 . . ?
C34 C36 H36B 109.5 . . ?
C34 C36 H36C 109.5 . . ?
H36A C36 H36B 109.5 . . ?
H36A C36 H36C 109.5 . . ?
H36B C36 H36C 109.5 . . ?
N5 C37 H37 125.2 . . ?
C38 C37 N5 109.5(5) . . ?
C38 C37 H37 125.2 . . ?
N6 C38 H38 125.1 . . ?
C37 C38 N6 109.8(5) . . ?
C37 C38 H38 125.1 . . ?
C40 C39 N5 118.7(5) . . ?
C44 C39 N5 120.0(5) . . ?
C44 C39 C40 121.2(5) . . ?
C39 C40 C45 121.3(5) . . ?
C41 C40 C39 117.8(6) . . ?
C41 C40 C45 120.8(5) . . ?
C40 C41 H41 119.2 . . ?
C42 C41 C40 121.7(6) . . ?
C42 C41 H41 119.2 . . ?
C41 C42 H42 120.2 . . ?
C43 C42 C41 119.6(5) . . ?
C43 C42 H42 120.2 . . ?
C42 C43 H43 119.4 . . ?
C42 C43 C44 121.2(6) . . ?
C44 C43 H43 119.4 . . ?
C39 C44 C43 118.4(5) . . ?
C39 C44 C48 123.4(5) . . ?
C43 C44 C48 118.2(5) . . ?
C40 C45 H45 107.4 . . ?
C40 C45 C46 113.7(5) . . ?
C40 C45 C47 111.4(5) . . ?
C46 C45 H45 107.4 . . ?
C46 C45 C47 109.1(5) . . ?
C47 C45 H45 107.4 . . ?
C45 C46 H46A 109.5 . . ?
C45 C46 H46B 109.5 . . ?
C45 C46 H46C 109.5 . . ?
H46A C46 H46B 109.5 . . ?
H46A C46 H46C 109.5 . . ?
H46B C46 H46C 109.5 . . ?
C45 C47 H47A 109.5 . . ?
C45 C47 H47B 109.5 . . ?
C45 C47 H47C 109.5 . . ?
H47A C47 H47B 109.5 . . ?
H47A C47 H47C 109.5 . . ?
H47B C47 H47C 109.5 . . ?
C44 C48 H48 108.1 . . ?
C49 C48 C44 110.5(5) . . ?
C49 C48 H48 108.1 . . ?
C50 C48 C44 111.4(5) . . ?
C50 C48 H48 108.1 . . ?
C50 C48 C49 110.5(6) . . ?
C48 C49 H49A 109.5 . . ?
C48 C49 H49B 109.5 . . ?
C48 C49 H49C 109.5 . . ?
H49A C49 H49B 109.5 . . ?
H49A C49 H49C 109.5 . . ?
H49B C49 H49C 109.5 . . ?
C48 C50 H50A 109.5 . . ?
C48 C50 H50B 109.5 . . ?
C48 C50 H50C 109.5 . . ?
H50A C50 H50B 109.5 . . ?
H50A C50 H50C 109.5 . . ?
H50B C50 H50C 109.5 . . ?
C52 C51 N6 120.0(5) . . ?
C56 C51 N6 118.8(5) . . ?
C56 C51 C52 121.2(5) . . ?
C51 C52 C57 121.6(5) . . ?
C53 C52 C51 118.1(6) . . ?
C53 C52 C57 120.3(5) . . ?
C52 C53 H53 119.7 . . ?
C54 C53 C52 120.7(6) . . ?
C54 C53 H53 119.7 . . ?
C53 C54 H54 119.5 . . ?
C53 C54 C55 121.0(6) . . ?
C55 C54 H54 119.5 . . ?
C54 C55 H55 120.0 . . ?
C54 C55 C56 120.0(6) . . ?
C56 C55 H55 120.0 . . ?
C51 C56 C60 122.2(5) . . ?
C55 C56 C51 118.9(5) . . ?
C55 C56 C60 118.8(6) . . ?
C52 C57 H57 107.7 . . ?
C52 C57 C58 112.6(5) . . ?
C52 C57 C59 111.2(5) . . ?
C58 C57 H57 107.7 . . ?
C58 C57 C59 109.8(5) . . ?
C59 C57 H57 107.7 . . ?
C57 C58 H58A 109.5 . . ?
C57 C58 H58B 109.5 . . ?
C57 C58 H58C 109.5 . . ?
H58A C58 H58B 109.5 . . ?
H58A C58 H58C 109.5 . . ?
H58B C58 H58C 109.5 . . ?
C57 C59 H59A 109.5 . . ?
C57 C59 H59B 109.5 . . ?
C57 C59 H59C 109.5 . . ?
H59A C59 H59B 109.5 . . ?
H59A C59 H59C 109.5 . . ?
H59B C59 H59C 109.5 . . ?
C56 C60 H60 107.1 . . ?
C61 C60 C56 113.0(6) . . ?
C61 C60 H60 107.1 . . ?
C62 C60 C56 113.8(6) . . ?
C62 C60 H60 107.1 . . ?
C62 C60 C61 108.4(7) . . ?
C60 C61 H61A 109.5 . . ?
C60 C61 H61B 109.5 . . ?
C60 C61 H61C 109.5 . . ?
H61A C61 H61B 109.5 . . ?
H61A C61 H61C 109.5 . . ?
H61B C61 H61C 109.5 . . ?
C60 C62 H62A 109.5 . . ?
C60 C62 H62B 109.5 . . ?
C60 C62 H62C 109.5 . . ?
H62A C62 H62B 109.5 . . ?
H62A C62 H62C 109.5 . . ?
H62B C62 H62C 109.5 . . ?

loop_
_geom_bond_atom_site_label_1
_geom_bond_atom_site_label_2
_geom_bond_distance
_geom_bond_site_symmetry_2
_geom_bond_publ_flag
Ge1 N1 1.859(4) . ?
Ge1 N2 1.858(4) . ?
Fe1 C1 2.027(6) . ?
Fe1 C2 2.035(5) . ?
Fe1 C3 2.047(6) . ?
Fe1 C4 2.053(6) . ?
Fe1 C5 2.029(5) . ?
Fe1 C6 2.023(6) . ?
Fe1 C7 2.032(5) . ?
Fe1 C8 2.050(6) . ?
Fe1 C9 2.039(6) . ?
Fe1 C10 2.047(5) . ?
N1 C1 1.417(8) . ?
N1 B1 1.445(7) . ?
C1 C2 1.446(8) . ?
C1 C5 1.429(8) . ?
B1 N3 1.448(7) . ?
B1 N4 1.455(8) . ?
N2 B2 1.455(7) . ?
N2 C6 1.419(8) . ?
C2 H2 0.9500 . ?
C2 C3 1.433(9) . ?
B2 N5 1.425(8) . ?
B2 N6 1.443(7) . ?
N3 C11 1.400(7) . ?
N3 C13 1.440(7) . ?
C3 H3 0.9500 . ?
C3 C4 1.424(9) . ?
N4 C12 1.414(7) . ?
N4 C25 1.425(6) . ?
C4 H4 0.9500 . ?
C4 C5 1.424(9) . ?
N5 C37 1.409(7) . ?
N5 C39 1.440(6) . ?
C5 H5 0.9500 . ?
N6 C38 1.408(7) . ?
N6 C51 1.434(7) . ?
C6 C7 1.447(8) . ?
C6 C10 1.431(8) . ?
C7 H7 0.9500 . ?
C7 C8 1.426(9) . ?
C8 H8 0.9500 . ?
C8 C9 1.410(8) . ?
C9 H9 0.9500 . ?
C9 C10 1.438(8) . ?
C10 H10 0.9500 . ?
C11 H11 0.9500 . ?
C11 C12 1.336(8) . ?
C12 H12 0.9500 . ?
C13 C14 1.397(8) . ?
C13 C18 1.399(7) . ?
C14 C15 1.383(8) . ?
C14 C19 1.524(7) . ?
C15 H15 0.9500 . ?
C15 C16 1.383(8) . ?
C16 H16 0.9500 . ?
C16 C17 1.379(9) . ?
C17 H17 0.9500 . ?
C17 C18 1.394(8) . ?
C18 C22 1.512(8) . ?
C19 H19 1.0000 . ?
C19 C20 1.503(9) . ?
C19 C21 1.525(10) . ?
C20 H20A 0.9800 . ?
C20 H20B 0.9800 . ?
C20 H20C 0.9800 . ?
C21 H21A 0.9800 . ?
C21 H21B 0.9800 . ?
C21 H21C 0.9800 . ?
C22 H22 1.0000 . ?
C22 C23 1.547(8) . ?
C22 C24 1.538(8) . ?
C23 H23A 0.9800 . ?
C23 H23B 0.9800 . ?
C23 H23C 0.9800 . ?
C24 H24A 0.9800 . ?
C24 H24B 0.9800 . ?
C24 H24C 0.9800 . ?
C25 C26 1.427(7) . ?
C25 C30 1.411(8) . ?
C26 C27 1.387(8) . ?
C26 C31 1.504(9) . ?
C27 H27 0.9500 . ?
C27 C28 1.390(9) . ?
C28 H28 0.9500 . ?
C28 C29 1.368(8) . ?
C29 H29 0.9500 . ?
C29 C30 1.387(8) . ?
C30 C34 1.530(8) . ?
C31 H31 1.0000 . ?
C31 C32 1.537(8) . ?
C31 C33 1.532(8) . ?
C32 H32A 0.9800 . ?
C32 H32B 0.9800 . ?
C32 H32C 0.9800 . ?
C33 H33A 0.9800 . ?
C33 H33B 0.9800 . ?
C33 H33C 0.9800 . ?
C34 H34 1.0000 . ?
C34 C35 1.534(8) . ?
C34 C36 1.532(9) . ?
C35 H35A 0.9800 . ?
C35 H35B 0.9800 . ?
C35 H35C 0.9800 . ?
C36 H36A 0.9800 . ?
C36 H36B 0.9800 . ?
C36 H36C 0.9800 . ?
C37 H37 0.9500 . ?
C37 C38 1.324(8) . ?
C38 H38 0.9500 . ?
C39 C40 1.411(8) . ?
C39 C44 1.393(8) . ?
C40 C41 1.392(8) . ?
C40 C45 1.517(8) . ?
C41 H41 0.9500 . ?
C41 C42 1.381(9) . ?
C42 H42 0.9500 . ?
C42 C43 1.373(9) . ?
C43 H43 0.9500 . ?
C43 C44 1.401(7) . ?
C44 C48 1.528(8) . ?
C45 H45 1.0000 . ?
C45 C46 1.531(9) . ?
C45 C47 1.543(8) . ?
C46 H46A 0.9800 . ?
C46 H46B 0.9800 . ?
C46 H46C 0.9800 . ?
C47 H47A 0.9800 . ?
C47 H47B 0.9800 . ?
C47 H47C 0.9800 . ?
C48 H48 1.0000 . ?
C48 C49 1.525(9) . ?
C48 C50 1.526(8) . ?
C49 H49A 0.9800 . ?
C49 H49B 0.9800 . ?
C49 H49C 0.9800 . ?
C50 H50A 0.9800 . ?
C50 H50B 0.9800 . ?
C50 H50C 0.9800 . ?
C51 C52 1.407(8) . ?
C51 C56 1.398(8) . ?
C52 C53 1.401(8) . ?
C52 C57 1.517(9) . ?
C53 H53 0.9500 . ?
C53 C54 1.375(9) . ?
C54 H54 0.9500 . ?
C54 C55 1.386(9) . ?
C55 H55 0.9500 . ?
C55 C56 1.397(8) . ?
C56 C60 1.538(9) . ?
C57 H57 1.0000 . ?
C57 C58 1.526(9) . ?
C57 C59 1.540(8) . ?
C58 H58A 0.9800 . ?
C58 H58B 0.9800 . ?
C58 H58C 0.9800 . ?
C59 H59A 0.9800 . ?
C59 H59B 0.9800 . ?
C59 H59C 0.9800 . ?
C60 H60 1.0000 . ?
C60 C61 1.518(13) . ?
C60 C62 1.487(10) . ?
C61 H61A 0.9800 . ?
C61 H61B 0.9800 . ?
C61 H61C 0.9800 . ?
C62 H62A 0.9800 . ?
C62 H62B 0.9800 . ?
C62 H62C 0.9800 . ?

loop_
_geom_torsion_atom_site_label_1
_geom_torsion_atom_site_label_2
_geom_torsion_atom_site_label_3
_geom_torsion_atom_site_label_4
_geom_torsion
_geom_torsion_site_symmetry_1
_geom_torsion_site_symmetry_2
_geom_torsion_site_symmetry_3
_geom_torsion_site_symmetry_4
_geom_torsion_publ_flag
Ge1 N1 C1 Fe1 0.0(7) . . . . ?
Ge1 N1 C1 C2 -90.2(6) . . . . ?
Ge1 N1 C1 C5 89.6(6) . . . . ?
Ge1 N1 B1 N3 111.0(6) . . . . ?
Ge1 N1 B1 N4 -62.8(6) . . . . ?
Ge1 N2 B2 N5 -60.4(7) . . . . ?
Ge1 N2 B2 N6 110.9(6) . . . . ?
Ge1 N2 C6 Fe1 2.4(7) . . . . ?
Ge1 N2 C6 C7 91.9(6) . . . . ?
Ge1 N2 C6 C10 -91.2(6) . . . . ?
Fe1 C1 C2 C3 59.2(4) . . . . ?
Fe1 C1 C5 C4 -59.6(4) . . . . ?
Fe1 C2 C3 C4 59.2(4) . . . . ?
Fe1 C3 C4 C5 57.9(4) . . . . ?
Fe1 C4 C5 C1 58.9(4) . . . . ?
Fe1 C6 C7 C8 -59.4(4) . . . . ?
Fe1 C6 C10 C9 58.1(3) . . . . ?
Fe1 C7 C8 C9 -58.4(4) . . . . ?
Fe1 C8 C9 C10 -59.2(4) . . . . ?
Fe1 C9 C10 C6 -57.8(3) . . . . ?
N1 Ge1 N2 B2 -174.8(3) . . . . ?
N1 Ge1 N2 C6 -1.3(5) . . . . ?
N1 C1 C2 Fe1 120.3(5) . . . . ?
N1 C1 C2 C3 179.4(5) . . . . ?
N1 C1 C5 Fe1 -120.3(5) . . . . ?
N1 C1 C5 C4 -179.9(5) . . . . ?
N1 B1 N3 C11 -174.1(5) . . . . ?
N1 B1 N3 C13 13.3(9) . . . . ?
N1 B1 N4 C12 173.7(5) . . . . ?
N1 B1 N4 C25 -19.7(9) . . . . ?
C1 N1 B1 N3 -61.3(7) . . . . ?
C1 N1 B1 N4 125.0(6) . . . . ?
C1 C2 C3 Fe1 -58.5(3) . . . . ?
C1 C2 C3 C4 0.7(6) . . . . ?
B1 N1 C1 Fe1 170.4(4) . . . . ?
B1 N1 C1 C2 80.2(7) . . . . ?
B1 N1 C1 C5 -100.0(6) . . . . ?
B1 N3 C11 C12 0.0(6) . . . . ?
B1 N3 C13 C14 92.0(6) . . . . ?
B1 N3 C13 C18 -86.9(7) . . . . ?
B1 N4 C12 C11 1.2(6) . . . . ?
B1 N4 C25 C26 -69.5(7) . . . . ?
B1 N4 C25 C30 116.3(7) . . . . ?
N2 Ge1 N1 C1 0.1(5) . . . . ?
N2 Ge1 N1 B1 -171.0(3) . . . . ?
N2 B2 N5 C37 171.4(6) . . . . ?
N2 B2 N5 C39 -23.2(10) . . . . ?
N2 B2 N6 C38 -171.3(6) . . . . ?
N2 B2 N6 C51 11.7(10) . . . . ?
N2 C6 C7 Fe1 -122.1(5) . . . . ?
N2 C6 C7 C8 178.5(5) . . . . ?
N2 C6 C10 Fe1 122.8(5) . . . . ?
N2 C6 C10 C9 -179.1(5) . . . . ?
C2 C1 C5 Fe1 59.6(3) . . . . ?
C2 C1 C5 C4 -0.1(6) . . . . ?
C2 C3 C4 Fe1 -58.6(4) . . . . ?
C2 C3 C4 C5 -0.7(6) . . . . ?
B2 N2 C6 Fe1 175.4(4) . . . . ?
B2 N2 C6 C7 -95.0(6) . . . . ?
B2 N2 C6 C10 81.9(7) . . . . ?
B2 N5 C37 C38 1.0(7) . . . . ?
B2 N5 C39 C40 -66.5(8) . . . . ?
B2 N5 C39 C44 117.7(7) . . . . ?
B2 N6 C38 C37 -0.9(7) . . . . ?
B2 N6 C51 C52 -80.2(8) . . . . ?
B2 N6 C51 C56 100.8(7) . . . . ?
N3 B1 N4 C12 -1.2(6) . . . . ?
N3 B1 N4 C25 165.4(5) . . . . ?
N3 C11 C12 N4 -0.8(6) . . . . ?
N3 C13 C14 C15 177.4(5) . . . . ?
N3 C13 C14 C19 -1.5(8) . . . . ?
N3 C13 C18 C17 -178.4(5) . . . . ?
N3 C13 C18 C22 5.1(8) . . . . ?
C3 C4 C5 Fe1 -58.4(4) . . . . ?
C3 C4 C5 C1 0.5(6) . . . . ?
N4 B1 N3 C11 0.8(6) . . . . ?
N4 B1 N3 C13 -171.8(5) . . . . ?
N4 C25 C26 C27 -173.6(5) . . . . ?
N4 C25 C26 C31 4.6(8) . . . . ?
N4 C25 C30 C29 173.7(5) . . . . ?
N4 C25 C30 C34 -7.6(8) . . . . ?
N5 B2 N6 C38 1.4(6) . . . . ?
N5 B2 N6 C51 -175.5(5) . . . . ?
N5 C37 C38 N6 -0.1(7) . . . . ?
N5 C39 C40 C41 -176.2(5) . . . . ?
N5 C39 C40 C45 1.3(7) . . . . ?
N5 C39 C44 C43 174.1(5) . . . . ?
N5 C39 C44 C48 -5.9(8) . . . . ?
C5 C1 C2 Fe1 -59.6(3) . . . . ?
C5 C1 C2 C3 -0.4(6) . . . . ?
N6 B2 N5 C37 -1.5(6) . . . . ?
N6 B2 N5 C39 164.0(5) . . . . ?
N6 C51 C52 C53 -175.5(5) . . . . ?
N6 C51 C52 C57 5.2(8) . . . . ?
N6 C51 C56 C55 175.5(5) . . . . ?
N6 C51 C56 C60 -7.9(8) . . . . ?
C6 N2 B2 N5 125.4(6) . . . . ?
C6 N2 B2 N6 -63.4(8) . . . . ?
C6 C7 C8 Fe1 58.5(3) . . . . ?
C6 C7 C8 C9 0.0(6) . . . . ?
C7 C6 C10 Fe1 -59.9(3) . . . . ?
C7 C6 C10 C9 -1.8(5) . . . . ?
C7 C8 C9 Fe1 58.1(4) . . . . ?
C7 C8 C9 C10 -1.1(6) . . . . ?
C8 C9 C10 Fe1 59.6(4) . . . . ?
C8 C9 C10 C6 1.8(6) . . . . ?
C10 C6 C7 Fe1 60.5(3) . . . . ?
C10 C6 C7 C8 1.1(6) . . . . ?
C11 N3 C13 C14 -79.9(6) . . . . ?
C11 N3 C13 C18 101.2(6) . . . . ?
C12 N4 C25 C26 95.5(6) . . . . ?
C12 N4 C25 C30 -78.6(7) . . . . ?
C13 N3 C11 C12 173.5(5) . . . . ?
C13 C14 C15 C16 2.1(9) . . . . ?
C13 C14 C19 C20 102.9(7) . . . . ?
C13 C14 C19 C21 -134.6(6) . . . . ?
C13 C18 C22 C23 -132.0(6) . . . . ?
C13 C18 C22 C24 106.5(6) . . . . ?
C14 C13 C18 C17 2.7(8) . . . . ?
C14 C13 C18 C22 -173.8(5) . . . . ?
C14 C15 C16 C17 0.5(9) . . . . ?
C15 C14 C19 C20 -75.9(8) . . . . ?
C15 C14 C19 C21 46.6(7) . . . . ?
C15 C16 C17 C18 -1.6(9) . . . . ?
C16 C17 C18 C13 0.0(9) . . . . ?
C16 C17 C18 C22 176.6(6) . . . . ?
C17 C18 C22 C23 51.6(7) . . . . ?
C17 C18 C22 C24 -69.9(6) . . . . ?
C18 C13 C14 C15 -3.7(8) . . . . ?
C18 C13 C14 C19 177.4(5) . . . . ?
C19 C14 C15 C16 -179.1(6) . . . . ?
C25 N4 C12 C11 -166.8(5) . . . . ?
C25 C26 C27 C28 -0.6(8) . . . . ?
C25 C26 C31 C32 150.5(5) . . . . ?
C25 C26 C31 C33 -85.6(6) . . . . ?
C25 C30 C34 C35 -127.6(6) . . . . ?
C25 C30 C34 C36 109.6(6) . . . . ?
C26 C25 C30 C29 -0.3(8) . . . . ?
C26 C25 C30 C34 178.4(5) . . . . ?
C26 C27 C28 C29 0.3(9) . . . . ?
C27 C26 C31 C32 -31.4(8) . . . . ?
C27 C26 C31 C33 92.6(6) . . . . ?
C27 C28 C29 C30 0.0(9) . . . . ?
C28 C29 C30 C25 0.0(8) . . . . ?
C28 C29 C30 C34 -178.7(5) . . . . ?
C29 C30 C34 C35 51.1(7) . . . . ?
C29 C30 C34 C36 -71.7(7) . . . . ?
C30 C25 C26 C27 0.6(8) . . . . ?
C30 C25 C26 C31 178.9(5) . . . . ?
C31 C26 C27 C28 -178.9(5) . . . . ?
C37 N5 C39 C40 97.6(6) . . . . ?
C37 N5 C39 C44 -78.2(7) . . . . ?
C38 N6 C51 C52 103.2(6) . . . . ?
C38 N6 C51 C56 -75.8(7) . . . . ?
C39 N5 C37 C38 -166.4(5) . . . . ?
C39 C40 C41 C42 2.4(8) . . . . ?
C39 C40 C45 C46 155.8(5) . . . . ?
C39 C40 C45 C47 -80.4(6) . . . . ?
C39 C44 C48 C49 108.2(6) . . . . ?
C39 C44 C48 C50 -128.5(6) . . . . ?
C40 C39 C44 C43 -1.6(8) . . . . ?
C40 C39 C44 C48 178.5(5) . . . . ?
C40 C41 C42 C43 -2.3(8) . . . . ?
C41 C40 C45 C46 -26.8(7) . . . . ?
C41 C40 C45 C47 97.0(6) . . . . ?
C41 C42 C43 C44 0.1(8) . . . . ?
C42 C43 C44 C39 1.8(8) . . . . ?
C42 C43 C44 C48 -178.3(5) . . . . ?
C43 C44 C48 C49 -71.7(6) . . . . ?
C43 C44 C48 C50 51.6(7) . . . . ?
C44 C39 C40 C41 -0.4(8) . . . . ?
C44 C39 C40 C45 177.0(5) . . . . ?
C45 C40 C41 C42 -175.0(5) . . . . ?
C51 N6 C38 C37 176.4(5) . . . . ?
C51 C52 C53 C54 -1.1(9) . . . . ?
C51 C52 C57 C58 -116.0(6) . . . . ?
C51 C52 C57 C59 120.3(6) . . . . ?
C51 C56 C60 C61 -113.2(8) . . . . ?
C51 C56 C60 C62 122.6(8) . . . . ?
C52 C51 C56 C55 -3.5(9) . . . . ?
C52 C51 C56 C60 173.1(6) . . . . ?
C52 C53 C54 C55 -1.2(10) . . . . ?
C53 C52 C57 C58 64.8(7) . . . . ?
C53 C52 C57 C59 -59.0(7) . . . . ?
C53 C54 C55 C56 1.2(11) . . . . ?
C54 C55 C56 C51 1.1(10) . . . . ?
C54 C55 C56 C60 -175.6(6) . . . . ?
C55 C56 C60 C61 63.4(9) . . . . ?
C55 C56 C60 C62 -60.8(10) . . . . ?
C56 C51 C52 C53 3.5(8) . . . . ?
C56 C51 C52 C57 -175.8(5) . . . . ?
C57 C52 C53 C54 178.2(6) . . . . ?

loop_
_smtbx_masks_void_nr
_smtbx_masks_void_average_x
_smtbx_masks_void_average_y
_smtbx_masks_void_average_z
_smtbx_masks_void_volume
_smtbx_masks_void_count_electrons
_smtbx_masks_void_content
1 0.030 -0.250 -0.483 563.0 102.6 ?
2 -0.030 0.250 -0.903 563.0 104.2 ?
